data_7710063
loop_
_publ_author_name
'Viau, Lydie'
'Knorr, Michael'
'Knauer, Lena'
'Brieger, Lukas'
'Strohman, Carsten'

_publ_section_title
;
 2,2&#x2019;-Ethylenebis(1,3-dithiane) as polydentate m2-, m4- and
 m5-assembling ligand for the construction of sulphur-rich Cu(I), Hg(II)
 and heterometallic Cu(I)/Hg(II) coordination polymers featuring uncommon
 network architectures
;
_journal_name_full 'Dalton Transactions'
_journal_paper_doi 10.1039/D2DT00800A
_journal_year 2022
_chemical_formula_moiety 'C10 H18 Br2 Cu2 S4'
_chemical_formula_sum 'C10 H18 Br2 Cu2 S4'
_chemical_formula_weight 553.38
_space_group_crystal_system monoclinic
_space_group_IT_number 14
_space_group_name_Hall '-P 2ybc'
_space_group_name_H-M_alt 'P 1 21/c 1'
_atom_sites_solution_hydrogens geom
_atom_sites_solution_primary dual
_audit_creation_date 2022-04-06
_audit_creation_method
;
Olex2 1.5-alpha
(compiled 2022.03.08 svn.r54f81f84 for OlexSys, GUI svn.r6487)
;
_audit_update_record
;
2022-04-06 deposited with the CCDC.	2022-04-18 downloaded from the CCDC.
;
_cell_angle_alpha 90
_cell_angle_beta 95.315(7)
_cell_angle_gamma 90
_cell_formula_units_Z 4
_cell_length_a 8.1301(12)
_cell_length_b 13.8417(14)
_cell_length_c 14.591(2)
_cell_measurement_reflns_used 560
_cell_measurement_temperature 100
_cell_measurement_theta_max 26.86
_cell_measurement_theta_min 3.13
_cell_volume 1634.9(4)
_computing_cell_refinement 'SAINT V8.38A (Bruker, 2018)'
_computing_data_collection 'APEX4 v2021.10-0 (Bruker, 2021)'
_computing_data_reduction 'SAINT V8.38A (Bruker, 2018)'
_computing_molecular_graphics 'Olex2 1.5-alpha (Dolomanov et al., 2009)'
_computing_publication_material 'Olex2 1.5-alpha (Dolomanov et al., 2009)'
_computing_structure_refinement 'XL  (Sheldrick, 2008)'
_computing_structure_solution 'XT  (Sheldrick, 2015)'
_diffrn_ambient_temperature 100.0
_diffrn_detector 'Bruker D8 VENTURE area detector'
_diffrn_detector_area_resol_mean 10.4167
_diffrn_detector_type 'CPAD PHOTON II area detector'
_diffrn_measured_fraction_theta_full 0.998
_diffrn_measured_fraction_theta_max 0.999
_diffrn_measurement_device 'four-circle diffractometer'
_diffrn_measurement_device_type 'Bruker D8 Venture'
_diffrn_measurement_method '\w and \f scans'
_diffrn_radiation_monochromator 'HELIOS mirror optics'
_diffrn_radiation_probe x-ray
_diffrn_radiation_type MoK\a
_diffrn_radiation_wavelength 0.71073
_diffrn_reflns_av_R_equivalents 0.0370
_diffrn_reflns_av_unetI/netI 0.0186
_diffrn_reflns_Laue_measured_fraction_full 0.998
_diffrn_reflns_Laue_measured_fraction_max 0.999
_diffrn_reflns_limit_h_max 12
_diffrn_reflns_limit_h_min -12
_diffrn_reflns_limit_k_max 20
_diffrn_reflns_limit_k_min -20
_diffrn_reflns_limit_l_max 22
_diffrn_reflns_limit_l_min -22
_diffrn_reflns_number 62361
_diffrn_reflns_point_group_measured_fraction_full 0.998
_diffrn_reflns_point_group_measured_fraction_max 0.999
_diffrn_reflns_theta_full 25.242
_diffrn_reflns_theta_max 32.497
_diffrn_reflns_theta_min 2.804
_diffrn_source 'microfocus sealed X-ray tube'
_diffrn_source_current 1.0
_diffrn_source_power 0.05
_diffrn_source_type 'Incoatec I\ms'
_diffrn_source_voltage 50.0
_diffrn_standards_number 0
_exptl_absorpt_coefficient_mu 7.979
_exptl_absorpt_correction_T_max 0.7474
_exptl_absorpt_correction_T_min 0.6363
_exptl_absorpt_correction_type multi-scan
_exptl_absorpt_process_details
'SADABS-2016/2 (Bruker,2016/2) was used for absorption correction. wR2(int) was 0.1012 before and 0.0502 after correction. The Ratio of minimum to maximum transmission is 0.8514. The \l/2 correction factor is Not present.'
_exptl_crystal_colour yellow
_exptl_crystal_colour_primary yellow
_exptl_crystal_density_diffrn 2.248
_exptl_crystal_description block
_exptl_crystal_F_000 1080
_exptl_crystal_size_max 0.133
_exptl_crystal_size_mid 0.084
_exptl_crystal_size_min 0.034
_refine_diff_density_max 1.566
_refine_diff_density_min -1.088
_refine_diff_density_rms 0.131
_refine_ls_extinction_method none
_refine_ls_goodness_of_fit_ref 1.088
_refine_ls_hydrogen_treatment constr
_refine_ls_matrix_type full
_refine_ls_number_parameters 163
_refine_ls_number_reflns 5923
_refine_ls_number_restraints 0
_refine_ls_restrained_S_all 1.088
_refine_ls_R_factor_all 0.0351
_refine_ls_R_factor_gt 0.0303
_refine_ls_shift/su_max 0.001
_refine_ls_shift/su_mean 0.000
_refine_ls_structure_factor_coef Fsqd
_refine_ls_weighting_details 'w=1/[\s^2^(Fo^2^)+(0.0302P)^2^+4.1245P] where P=(Fo^2^+2Fc^2^)/3'
_refine_ls_weighting_scheme calc
_refine_ls_wR_factor_gt 0.0721
_refine_ls_wR_factor_ref 0.0740
_reflns_Friedel_coverage 0.000
_reflns_number_gt 5338
_reflns_number_total 5923
_reflns_threshold_expression 'I > 2\s(I)'
_cod_data_source_file d2dt00800a2.cif
_cod_data_source_block b1378_0m
_cod_database_code 7710063
_shelx_shelxl_version_number 2018/3
_shelx_space_group_comment
;
The symmetry employed for this shelxl refinement is uniquely defined
by the following loop, which should always be used as a source of
symmetry information in preference to the above space-group names.
They are only intended as comments.
;
_olex2_refinement_description
;
1. Fixed Uiso
 At 1.2 times of:
  All C(H) groups, All C(H,H) groups
2.a Ternary CH refined with riding coordinates:
 C4(H4), C1(H1)
2.b Secondary CH2 refined with riding coordinates:
 C2(H2A,H2B), C8(H8A,H8B), C3(H3A,H3B), C6(H6A,H6B), C10(H10A,H10B), C9(H9A,
 H9B), C5(H5A,H5B), C7(H7A,H7B)
;
_olex2_submission_special_instructions 'No special instructions were received'

loop_
_space_group_symop_operation_xyz
'x, y, z'
'-x, y+1/2, -z+1/2'
'-x, -y, -z'
'x, -y-1/2, z-1/2'

loop_
_atom_site_label
_atom_site_type_symbol
_atom_site_fract_x
_atom_site_fract_y
_atom_site_fract_z
_atom_site_U_iso_or_equiv
_atom_site_adp_type
_atom_site_occupancy
_atom_site_site_symmetry_order
_atom_site_calc_flag
_atom_site_refinement_flags_posn
_atom_site_refinement_flags_adp
_atom_site_refinement_flags_occupancy
_atom_site_disorder_assembly
_atom_site_disorder_group
Br1 Br 0.22880(3) 0.17769(2) 0.66796(2) 0.01808(6) Uani 1 1 d . . . . .
Br2 Br 0.07878(3) 0.28099(2) 0.41427(2) 0.01595(6) Uani 1 1 d . . . . .
Cu2 Cu 0.27783(4) 0.21639(2) 0.30855(2) 0.01708(7) Uani 1 1 d . . . . .
Cu1 Cu 0.26679(4) 0.30674(2) 0.55669(2) 0.01703(7) Uani 1 1 d . . . . .
S3 S 0.84369(7) 0.54633(4) 0.40271(4) 0.01415(11) Uani 1 1 d . . . . .
S4 S 0.78836(8) 0.55445(5) 0.19386(4) 0.01575(11) Uani 1 1 d . . . . .
S1 S 0.54323(7) 0.31953(4) 0.54152(4) 0.01419(10) Uani 1 1 d . . . . .
S2 S 0.55325(7) 0.23756(5) 0.34602(4) 0.01509(11) Uani 1 1 d . . . . .
C2 C 0.5179(3) 0.42963(18) 0.38910(17) 0.0156(4) Uani 1 1 d . . . . .
H2A H 0.397523 0.417261 0.380285 0.019 Uiso 1 1 calc R U . . .
H2B H 0.536353 0.479647 0.437466 0.019 Uiso 1 1 calc R U . . .
C8 C 1.0116(3) 0.5549(2) 0.2037(2) 0.0231(5) Uani 1 1 d . . . . .
H8A H 1.051920 0.487410 0.206576 0.028 Uiso 1 1 calc R U . . .
H8B H 1.049911 0.585207 0.148037 0.028 Uiso 1 1 calc R U . . .
C3 C 0.5709(3) 0.47128(18) 0.29976(17) 0.0158(4) Uani 1 1 d . . . . .
H3A H 0.513655 0.533742 0.287731 0.019 Uiso 1 1 calc R U . . .
H3B H 0.533380 0.426986 0.248796 0.019 Uiso 1 1 calc R U . . .
C6 C 0.5857(3) 0.12395(19) 0.50724(19) 0.0207(5) Uani 1 1 d . . . . .
H6A H 0.463496 0.120900 0.500717 0.025 Uiso 1 1 calc R U . . .
H6B H 0.627699 0.061727 0.533413 0.025 Uiso 1 1 calc R U . . .
C10 C 1.0576(3) 0.5586(2) 0.37813(19) 0.0208(5) Uani 1 1 d . . . . .
H10A H 1.117728 0.594940 0.429212 0.025 Uiso 1 1 calc R U . . .
H10B H 1.107042 0.493308 0.377358 0.025 Uiso 1 1 calc R U . . .
C4 C 0.7566(3) 0.48771(17) 0.29806(16) 0.0137(4) Uani 1 1 d . . . . .
H4 H 0.810770 0.423160 0.294117 0.016 Uiso 1 1 calc R U . . .
C9 C 1.0856(3) 0.6089(2) 0.2881(2) 0.0225(5) Uani 1 1 d . . . . .
H9A H 1.036778 0.674427 0.288273 0.027 Uiso 1 1 calc R U . . .
H9B H 1.205925 0.616278 0.284213 0.027 Uiso 1 1 calc R U . . .
C5 C 0.6413(3) 0.2054(2) 0.57311(19) 0.0199(5) Uani 1 1 d . . . . .
H5A H 0.762543 0.212969 0.574245 0.024 Uiso 1 1 calc R U . . .
H5B H 0.615624 0.187703 0.635970 0.024 Uiso 1 1 calc R U . . .
C1 C 0.6028(3) 0.33686(18) 0.42508(16) 0.0140(4) Uani 1 1 d . . . . .
H1 H 0.724894 0.347549 0.429212 0.017 Uiso 1 1 calc R U . . .
C7 C 0.6472(3) 0.13786(19) 0.41254(19) 0.0197(5) Uani 1 1 d . . . . .
H7A H 0.626743 0.077561 0.376809 0.024 Uiso 1 1 calc R U . . .
H7B H 0.768208 0.148209 0.420533 0.024 Uiso 1 1 calc R U . . .

loop_
_atom_site_aniso_label
_atom_site_aniso_U_11
_atom_site_aniso_U_22
_atom_site_aniso_U_33
_atom_site_aniso_U_23
_atom_site_aniso_U_13
_atom_site_aniso_U_12
Br1 0.02460(12) 0.01358(11) 0.01684(11) 0.00389(8) 0.00609(9) -0.00088(9)
Br2 0.01219(10) 0.01982(12) 0.01577(10) -0.00784(9) 0.00100(8) 0.00117(8)
Cu2 0.01464(13) 0.01733(15) 0.01927(14) -0.00349(11) 0.00161(11) -0.00046(11)
Cu1 0.01561(13) 0.01673(15) 0.01905(14) 0.00009(11) 0.00314(11) -0.00216(11)
S3 0.0136(2) 0.0147(3) 0.0140(2) 0.0008(2) 0.00096(19) -0.00184(19)
S4 0.0180(3) 0.0158(3) 0.0139(2) 0.0011(2) 0.0037(2) -0.0008(2)
S1 0.0137(2) 0.0142(3) 0.0149(2) -0.0004(2) 0.00249(19) -0.00149(19)
S2 0.0140(2) 0.0151(3) 0.0165(3) -0.0024(2) 0.00339(19) -0.0005(2)
C2 0.0148(10) 0.0140(10) 0.0187(10) 0.0013(8) 0.0057(8) -0.0009(8)
C8 0.0185(11) 0.0262(14) 0.0263(13) 0.0060(11) 0.0104(10) 0.0047(10)
C3 0.0161(10) 0.0147(10) 0.0165(10) 0.0000(8) 0.0016(8) -0.0028(8)
C6 0.0237(12) 0.0136(11) 0.0248(12) 0.0032(9) 0.0027(10) -0.0003(9)
C10 0.0131(10) 0.0252(13) 0.0239(12) 0.0077(10) -0.0003(9) -0.0013(9)
C4 0.0161(10) 0.0115(10) 0.0139(9) 0.0003(8) 0.0028(8) -0.0018(8)
C9 0.0144(10) 0.0248(13) 0.0285(13) 0.0082(11) 0.0033(9) -0.0014(9)
C5 0.0206(11) 0.0196(12) 0.0192(11) 0.0029(9) -0.0003(9) 0.0026(9)
C1 0.0134(9) 0.0141(10) 0.0149(10) -0.0003(8) 0.0034(8) -0.0030(8)
C7 0.0191(11) 0.0157(11) 0.0243(12) -0.0026(9) 0.0028(9) 0.0043(9)

loop_
_atom_type_symbol
_atom_type_description
_atom_type_scat_dispersion_real
_atom_type_scat_dispersion_imag
_atom_type_scat_source
C C 0.0033 0.0016 'International Tables Vol C Tables 4.2.6.8 and 6.1.1.4'
H H 0.0000 0.0000 'International Tables Vol C Tables 4.2.6.8 and 6.1.1.4'
Br Br -0.2901 2.4595 'International Tables Vol C Tables 4.2.6.8 and 6.1.1.4'
Cu Cu 0.3201 1.2651 'International Tables Vol C Tables 4.2.6.8 and 6.1.1.4'
S S 0.1246 0.1234 'International Tables Vol C Tables 4.2.6.8 and 6.1.1.4'

loop_
_geom_angle_atom_site_label_1
_geom_angle_atom_site_label_2
_geom_angle_atom_site_label_3
_geom_angle
_geom_angle_site_symmetry_1
_geom_angle_site_symmetry_3
_geom_angle_publ_flag
Cu1 Br1 Cu2 95.446(17) . 4_566 ?
Cu1 Br2 Cu2 100.585(17) . . ?
Br2 Cu2 Br1 103.363(17) . 4_565 ?
S4 Cu2 Br1 122.25(2) 2_645 4_565 ?
S4 Cu2 Br2 101.16(2) 2_645 . ?
S2 Cu2 Br1 101.45(2) . 4_565 ?
S2 Cu2 Br2 118.97(2) . . ?
S2 Cu2 S4 110.63(3) . 2_645 ?
Br1 Cu1 Br2 110.070(17) . . ?
S3 Cu1 Br1 113.18(2) 3_666 . ?
S3 Cu1 Br2 96.68(2) 3_666 . ?
S1 Cu1 Br1 107.80(2) . . ?
S1 Cu1 Br2 117.62(2) . . ?
S1 Cu1 S3 111.34(3) . 3_666 ?
C10 S3 Cu1 111.62(10) . 3_666 ?
C4 S3 Cu1 118.46(8) . 3_666 ?
C4 S3 C10 100.47(12) . . ?
C8 S4 Cu2 103.24(10) . 2_655 ?
C8 S4 C4 98.89(12) . . ?
C4 S4 Cu2 117.13(8) . 2_655 ?
C5 S1 Cu1 108.76(10) . . ?
C5 S1 C1 101.73(12) . . ?
C1 S1 Cu1 116.64(8) . . ?
C1 S2 Cu2 113.94(8) . . ?
C7 S2 Cu2 112.77(9) . . ?
C7 S2 C1 100.27(12) . . ?
H2A C2 H2B 107.2 . . ?
C3 C2 H2A 108.0 . . ?
C3 C2 H2B 108.0 . . ?
C3 C2 C1 117.2(2) . . ?
C1 C2 H2A 108.0 . . ?
C1 C2 H2B 108.0 . . ?
S4 C8 H8A 109.0 . . ?
S4 C8 H8B 109.0 . . ?
H8A C8 H8B 107.8 . . ?
C9 C8 S4 112.76(19) . . ?
C9 C8 H8A 109.0 . . ?
C9 C8 H8B 109.0 . . ?
C2 C3 H3A 108.4 . . ?
C2 C3 H3B 108.4 . . ?
C2 C3 C4 115.4(2) . . ?
H3A C3 H3B 107.5 . . ?
C4 C3 H3A 108.4 . . ?
C4 C3 H3B 108.4 . . ?
H6A C6 H6B 107.9 . . ?
C5 C6 H6A 109.2 . . ?
C5 C6 H6B 109.2 . . ?
C5 C6 C7 112.0(2) . . ?
C7 C6 H6A 109.2 . . ?
C7 C6 H6B 109.2 . . ?
S3 C10 H10A 108.3 . . ?
S3 C10 H10B 108.3 . . ?
H10A C10 H10B 107.4 . . ?
C9 C10 S3 115.86(18) . . ?
C9 C10 H10A 108.3 . . ?
C9 C10 H10B 108.3 . . ?
S3 C4 S4 113.71(13) . . ?
S3 C4 H4 108.0 . . ?
S4 C4 H4 108.0 . . ?
C3 C4 S3 111.21(17) . . ?
C3 C4 S4 107.81(16) . . ?
C3 C4 H4 108.0 . . ?
C8 C9 C10 113.3(2) . . ?
C8 C9 H9A 108.9 . . ?
C8 C9 H9B 108.9 . . ?
C10 C9 H9A 108.9 . . ?
C10 C9 H9B 108.9 . . ?
H9A C9 H9B 107.7 . . ?
S1 C5 H5A 109.0 . . ?
S1 C5 H5B 109.0 . . ?
C6 C5 S1 112.80(18) . . ?
C6 C5 H5A 109.0 . . ?
C6 C5 H5B 109.0 . . ?
H5A C5 H5B 107.8 . . ?
S1 C1 H1 108.1 . . ?
S2 C1 S1 115.44(13) . . ?
S2 C1 H1 108.1 . . ?
C2 C1 S1 106.26(16) . . ?
C2 C1 S2 110.58(17) . . ?
C2 C1 H1 108.1 . . ?
S2 C7 H7A 108.5 . . ?
S2 C7 H7B 108.5 . . ?
C6 C7 S2 115.05(18) . . ?
C6 C7 H7A 108.5 . . ?
C6 C7 H7B 108.5 . . ?
H7A C7 H7B 107.5 . . ?

loop_
_geom_bond_atom_site_label_1
_geom_bond_atom_site_label_2
_geom_bond_distance
_geom_bond_site_symmetry_2
_geom_bond_publ_flag
Br1 Cu2 2.5229(5) 4_566 ?
Br1 Cu1 2.4525(5) . ?
Br2 Cu2 2.5021(5) . ?
Br2 Cu1 2.4886(5) . ?
Cu2 S4 2.3047(8) 2_645 ?
Cu2 S2 2.2742(8) . ?
Cu1 S3 2.3221(7) 3_666 ?
Cu1 S1 2.2856(7) . ?
S3 C10 1.816(3) . ?
S3 C4 1.814(2) . ?
S4 C8 1.807(3) . ?
S4 C4 1.818(2) . ?
S1 C5 1.810(3) . ?
S1 C1 1.825(2) . ?
S2 C1 1.816(2) . ?
S2 C7 1.815(3) . ?
C2 H2A 0.9900 . ?
C2 H2B 0.9900 . ?
C2 C3 1.524(3) . ?
C2 C1 1.528(3) . ?
C8 H8A 0.9900 . ?
C8 H8B 0.9900 . ?
C8 C9 1.516(4) . ?
C3 H3A 0.9900 . ?
C3 H3B 0.9900 . ?
C3 C4 1.529(3) . ?
C6 H6A 0.9900 . ?
C6 H6B 0.9900 . ?
C6 C5 1.523(4) . ?
C6 C7 1.525(4) . ?
C10 H10A 0.9900 . ?
C10 H10B 0.9900 . ?
C10 C9 1.523(4) . ?
C4 H4 1.0000 . ?
C9 H9A 0.9900 . ?
C9 H9B 0.9900 . ?
C5 H5A 0.9900 . ?
C5 H5B 0.9900 . ?
C1 H1 1.0000 . ?
C7 H7A 0.9900 . ?
C7 H7B 0.9900 . ?

loop_
_geom_torsion_atom_site_label_1
_geom_torsion_atom_site_label_2
_geom_torsion_atom_site_label_3
_geom_torsion_atom_site_label_4
_geom_torsion
_geom_torsion_site_symmetry_1
_geom_torsion_site_symmetry_2
_geom_torsion_site_symmetry_3
_geom_torsion_site_symmetry_4
_geom_torsion_publ_flag
Cu2 S4 C8 C9 57.6(2) 2_655 . . . ?
Cu2 S4 C4 S3 -49.13(15) 2_655 . . . ?
Cu2 S4 C4 C3 74.66(17) 2_655 . . . ?
Cu2 S2 C1 S1 68.11(14) . . . . ?
Cu2 S2 C1 C2 -52.54(17) . . . . ?
Cu2 S2 C7 C6 -64.4(2) . . . . ?
Cu1 S3 C10 C9 -72.7(2) 3_666 . . . ?
Cu1 S3 C4 S4 65.40(14) 3_666 . . . ?
Cu1 S3 C4 C3 -56.53(19) 3_666 . . . ?
Cu1 S1 C5 C6 65.8(2) . . . . ?
Cu1 S1 C1 S2 -64.15(15) . . . . ?
Cu1 S1 C1 C2 58.82(17) . . . . ?
S3 C10 C9 C8 -63.1(3) . . . . ?
S4 C8 C9 C10 68.1(3) . . . . ?
C2 C3 C4 S3 -45.9(3) . . . . ?
C2 C3 C4 S4 -171.17(17) . . . . ?
C8 S4 C4 S3 60.79(16) . . . . ?
C8 S4 C4 C3 -175.43(18) . . . . ?
C3 C2 C1 S1 169.19(18) . . . . ?
C3 C2 C1 S2 -64.8(2) . . . . ?
C10 S3 C4 S4 -56.37(16) . . . . ?
C10 S3 C4 C3 -178.29(18) . . . . ?
C4 S3 C10 C9 53.8(2) . . . . ?
C4 S4 C8 C9 -63.1(2) . . . . ?
C5 S1 C1 S2 53.99(16) . . . . ?
C5 S1 C1 C2 176.96(16) . . . . ?
C5 C6 C7 S2 -69.2(3) . . . . ?
C1 S1 C5 C6 -57.9(2) . . . . ?
C1 S2 C7 C6 57.1(2) . . . . ?
C1 C2 C3 C4 -53.3(3) . . . . ?
C7 S2 C1 S1 -52.61(16) . . . . ?
C7 S2 C1 C2 -173.26(17) . . . . ?
C7 C6 C5 S1 68.5(3) . . . . ?
